data_7223317
loop_
_publ_author_name
'Paranthaman, Vijayan'
'Viswanathamurthi, Periasamy'
'Krishnaswamy, Velmurugan'
'Raju, Nandhakumar'
'Manickam Dakshinamoorthi, Bala Kumaran'
'PT, kalaichelvan'
'Malecki, Jan'

_publ_section_title
;
 Nickel(II) and copper(II) complexes constructed with N2S2 hybrid
 benzamidine-thiosemicarbazone ligand: Synthesis, X-ray crystal structure,
 DFT, kinetico-catalytic and in vitro biological applications
;
_journal_name_full 'RSC Adv.'
_journal_paper_doi 10.1039/C5RA18568H
_journal_year 2015
_chemical_formula_moiety 'C22 H26 N6 Ni S2'
_chemical_formula_sum 'C22 H26 N6 Ni S2'
_chemical_formula_weight 497.32
_chemical_name_systematic
;
 ?
;
_space_group_crystal_system orthorhombic
_space_group_IT_number 61
_space_group_name_Hall '-P 2ac 2ab'
_space_group_name_H-M_alt 'P b c a'
_symmetry_space_group_name_Hall '-P 2ac 2ab'
_symmetry_space_group_name_H-M 'P b c a'
_atom_sites_solution_hydrogens geom
_atom_sites_solution_primary direct
_audit_creation_date 2015-07-09
_audit_creation_method
;
Olex2 1.2
(compiled 2015.01.26 svn.r3150 for OlexSys, GUI svn.r4998)
;
_audit_update_record
;
2015-08-14 deposited with the CCDC.
2015-11-17 downloaded from the CCDC.
;
_cell_angle_alpha 90
_cell_angle_beta 90
_cell_angle_gamma 90
_cell_formula_units_Z 8
_cell_length_a 13.2007(7)
_cell_length_b 17.5298(9)
_cell_length_c 20.1722(11)
_cell_measurement_reflns_used 6237
_cell_measurement_temperature 295(2)
_cell_measurement_theta_max 29.2340
_cell_measurement_theta_min 4.1050
_cell_volume 4668.0(4)
_computing_cell_refinement
;
CrysAlisPro, Agilent Technologies,
Version 1.171.37.35g (release 09-12-2014 CrysAlis171 .NET)
(compiled Dec  9 2014,15:38:47)
;
_computing_data_collection
;
CrysAlisPro, Agilent Technologies,
Version 1.171.37.35g (release 09-12-2014 CrysAlis171 .NET)
(compiled Dec  9 2014,15:38:47)
;
_computing_data_reduction
;
CrysAlisPro, Agilent Technologies,
Version 1.171.37.35g (release 09-12-2014 CrysAlis171 .NET)
(compiled Dec  9 2014,15:38:47)
;
_computing_molecular_graphics 'Olex2 (Dolomanov et al., 2009)'
_computing_publication_material 'Olex2 (Dolomanov et al., 2009)'
_computing_structure_refinement 'ShelXL (Sheldrick, 2008)'
_computing_structure_solution 'ShelXS (Sheldrick, 2008)'
_diffrn_ambient_temperature 295(2)
_diffrn_detector 'CCD plate'
_diffrn_detector_area_resol_mean 10.4015
_diffrn_detector_type Atlas
_diffrn_measured_fraction_theta_full 0.979
_diffrn_measured_fraction_theta_max 0.998
_diffrn_measurement_details
;
  1 omega   -4.00   47.00   1.0000   34.8800
omega____ theta____ kappa____ phi______ frames
    -       10.0590  -99.0000   60.0000 51

  2 omega   32.00   77.00   1.0000   34.8800
omega____ theta____ kappa____ phi______ frames
    -       10.0590   57.0000  -30.0000 45

  3 omega  -54.00   14.00   1.0000   34.8800
omega____ theta____ kappa____ phi______ frames
    -       10.0590  -77.0000 -120.0000 68
;
_diffrn_measurement_device 'four-circle diffractometer'
_diffrn_measurement_device_type 'Xcalibur, Atlas, Gemini ultra'
_diffrn_measurement_method '\w scans'
_diffrn_orient_matrix_UB_11 -0.0471558000
_diffrn_orient_matrix_UB_12 -0.0059411000
_diffrn_orient_matrix_UB_13 -0.0160728000
_diffrn_orient_matrix_UB_21 0.0197314000
_diffrn_orient_matrix_UB_22 -0.0331607000
_diffrn_orient_matrix_UB_23 -0.0154622000
_diffrn_orient_matrix_UB_31 -0.0167039000
_diffrn_orient_matrix_UB_32 -0.0224136000
_diffrn_orient_matrix_UB_33 0.0271442000
_diffrn_radiation_monochromator graphite
_diffrn_radiation_probe x-ray
_diffrn_radiation_type MoK\a
_diffrn_radiation_wavelength 0.71073
_diffrn_reflns_av_R_equivalents 0.0666
_diffrn_reflns_av_unetI/netI 0.0448
_diffrn_reflns_laue_measured_fraction_full 0.979
_diffrn_reflns_laue_measured_fraction_max 0.998
_diffrn_reflns_limit_h_max 15
_diffrn_reflns_limit_h_min -15
_diffrn_reflns_limit_k_max 20
_diffrn_reflns_limit_k_min -20
_diffrn_reflns_limit_l_max 24
_diffrn_reflns_limit_l_min -19
_diffrn_reflns_number 16086
_diffrn_reflns_point_group_measured_fraction_full 0.979
_diffrn_reflns_point_group_measured_fraction_max 0.998
_diffrn_reflns_theta_full 25.242
_diffrn_reflns_theta_max 25.048
_diffrn_reflns_theta_min 3.445
_diffrn_source 'Enhance (Mo) X-ray Source'
_exptl_absorpt_coefficient_mu 1.032
_exptl_absorpt_correction_T_max 1.00000
_exptl_absorpt_correction_T_min 0.55541
_exptl_absorpt_correction_type multi-scan
_exptl_absorpt_process_details
;
CrysAlisPro, Agilent Technologies,
Version 1.171.37.35g (release 09-12-2014 CrysAlis171 .NET)
(compiled Dec  9 2014,15:38:47)
Empirical absorption correction using spherical harmonics,
 implemented in SCALE3 ABSPACK scaling algorithm.
;
_exptl_crystal_colour black
_exptl_crystal_density_diffrn 1.415
_exptl_crystal_description plate
_exptl_crystal_F_000 2080
_exptl_crystal_size_max 0.37
_exptl_crystal_size_mid 0.17
_exptl_crystal_size_min 0.03
_refine_diff_density_max 0.517
_refine_diff_density_min -0.340
_refine_diff_density_rms 0.067
_refine_ls_extinction_method none
_refine_ls_goodness_of_fit_ref 1.059
_refine_ls_hydrogen_treatment constr
_refine_ls_matrix_type full
_refine_ls_number_parameters 284
_refine_ls_number_reflns 4122
_refine_ls_number_restraints 0
_refine_ls_restrained_S_all 1.059
_refine_ls_R_factor_all 0.0607
_refine_ls_R_factor_gt 0.0440
_refine_ls_shift/su_max 0.000
_refine_ls_shift/su_mean 0.000
_refine_ls_structure_factor_coef Fsqd
_refine_ls_weighting_details 'w=1/[\s^2^(Fo^2^)+(0.0630P)^2^+0.2310P] where P=(Fo^2^+2Fc^2^)/3'
_refine_ls_weighting_scheme calc
_refine_ls_wR_factor_gt 0.1096
_refine_ls_wR_factor_ref 0.1180
_reflns_Friedel_coverage 0.000
_reflns_number_gt 3247
_reflns_number_total 4122
_reflns_threshold_expression 'I > 2\s(I)'
_cod_data_source_file c5ra18568h2.cif
_cod_data_source_block nil1
_cod_database_code 7223317
_shelxl_version_number 2014-3
_chemical_oxdiff_formula 'Ni1 S2 N6 C22 H20'
_shelx_space_group_comment
;
The symmetry employed for this shelxl refinement is uniquely defined
by the following loop, which should always be used as a source of
symmetry information in preference to the above space-group names.
They are only intended as comments.
;
_reflns_odcompleteness_completeness 99.57
_reflns_odcompleteness_iscentric 1
_reflns_odcompleteness_theta 26.32
_olex2_refinement_description
;
1. Fixed Uiso
 At 1.2 times of:
  All C(H) groups, All C(H,H) groups, All N(H) groups
 At 1.5 times of:
  All C(H,H,H) groups
2.a Secondary CH2 refined with riding coordinates:
 C2(H2A,H2B), C4(H4A,H4B)
2.b Aromatic/amide H refined with riding coordinates:
 N6(H6), C8(H8), C9(H9), C10(H10), C11(H11), C12(H12), C15(H15), C16(H16),
 C17(H17), C18(H18)
2.c Idealised Me refined as rotating group:
 C3(H3A,H3B,H3C), C5(H5A,H5B,H5C), C20(H20A,H20B,H20C), C22(H22A,H22B,H22C)
;
_olex2_submission_special_instructions 'No special instructions were received'

loop_
_space_group_symop_operation_xyz
'x, y, z'
'-x+1/2, -y, z+1/2'
'x+1/2, -y+1/2, -z'
'-x, y+1/2, -z+1/2'
'-x, -y, -z'
'x-1/2, y, -z-1/2'
'-x-1/2, y-1/2, z'
'x, -y-1/2, z-1/2'

loop_
_atom_site_label
_atom_site_type_symbol
_atom_site_fract_x
_atom_site_fract_y
_atom_site_fract_z
_atom_site_U_iso_or_equiv
_atom_site_adp_type
_atom_site_occupancy
_atom_site_site_symmetry_order
_atom_site_calc_flag
_atom_site_refinement_flags_posn
Ni1 Ni 0.22786(3) 0.10653(2) 0.47195(2) 0.03439(15) Uani 1 1 d .
S1 S 0.08285(6) 0.11086(5) 0.52030(4) 0.0443(2) Uani 1 1 d .
S2 S 0.28739(6) 0.15247(5) 0.56320(4) 0.0490(2) Uani 1 1 d .
N1 N -0.10448(19) 0.11731(12) 0.47488(11) 0.0383(6) Uani 1 1 d .
N2 N 0.01424(18) 0.14631(12) 0.39750(11) 0.0385(6) Uani 1 1 d .
N3 N 0.17571(18) 0.08718(12) 0.38733(11) 0.0373(5) Uani 1 1 d .
N4 N 0.36402(18) 0.08903(12) 0.44542(13) 0.0417(6) Uani 1 1 d .
N5 N 0.44355(19) 0.11797(14) 0.48395(15) 0.0494(7) Uani 1 1 d .
N6 N 0.4842(2) 0.17478(15) 0.58185(16) 0.0604(8) Uani 1 1 d .
H6 H 0.4657 0.1916 0.6200 0.072 Uiso 1 1 calc R
C1 C -0.0069(2) 0.12363(15) 0.45967(14) 0.0351(6) Uani 1 1 d .
C2 C -0.1387(2) 0.10152(17) 0.54219(15) 0.0450(7) Uani 1 1 d .
H2A H -0.0910 0.0675 0.5636 0.054 Uiso 1 1 calc R
H2B H -0.2039 0.0760 0.5405 0.054 Uiso 1 1 calc R
C3 C -0.1483(3) 0.1737(2) 0.58235(17) 0.0616(9) Uani 1 1 d .
H3A H -0.1924 0.2087 0.5599 0.092 Uiso 1 1 calc GR
H3B H -0.0827 0.1965 0.5876 0.092 Uiso 1 1 calc GR
H3C H -0.1759 0.1619 0.6252 0.092 Uiso 1 1 calc GR
C4 C -0.1841(2) 0.13024(17) 0.42495(16) 0.0457(7) Uani 1 1 d .
H4A H -0.1634 0.1713 0.3958 0.055 Uiso 1 1 calc R
H4B H -0.2459 0.1460 0.4472 0.055 Uiso 1 1 calc R
C5 C -0.2053(3) 0.0608(2) 0.3845(2) 0.0707(11) Uani 1 1 d .
H5A H -0.2559 0.0724 0.3518 0.106 Uiso 1 1 calc GR
H5B H -0.2295 0.0208 0.4129 0.106 Uiso 1 1 calc GR
H5C H -0.1443 0.0446 0.3629 0.106 Uiso 1 1 calc GR
C6 C 0.0964(2) 0.12868(14) 0.36483(14) 0.0362(6) Uani 1 1 d .
C7 C 0.1010(2) 0.16416(14) 0.29752(14) 0.0410(7) Uani 1 1 d .
C8 C 0.0127(3) 0.1768(2) 0.26197(17) 0.0612(9) Uani 1 1 d .
H8 H -0.0491 0.1603 0.2790 0.073 Uiso 1 1 calc R
C9 C 0.0157(3) 0.2135(2) 0.20167(18) 0.0745(11) Uani 1 1 d .
H9 H -0.0437 0.2209 0.1777 0.089 Uiso 1 1 calc R
C10 C 0.1062(3) 0.23925(19) 0.17694(18) 0.0685(11) Uani 1 1 d .
H10 H 0.1079 0.2645 0.1364 0.082 Uiso 1 1 calc R
C11 C 0.1930(3) 0.22805(17) 0.21135(17) 0.0574(9) Uani 1 1 d .
H11 H 0.2541 0.2458 0.1943 0.069 Uiso 1 1 calc R
C12 C 0.1917(3) 0.19041(15) 0.27167(16) 0.0481(8) Uani 1 1 d .
H12 H 0.2518 0.1827 0.2948 0.058 Uiso 1 1 calc R
C13 C 0.2216(2) 0.03547(15) 0.34310(14) 0.0417(7) Uani 1 1 d .
C14 C 0.3243(3) 0.01653(15) 0.34680(15) 0.0478(8) Uani 1 1 d .
C15 C 0.3612(3) -0.03778(18) 0.30106(18) 0.0663(10) Uani 1 1 d .
H15 H 0.4293 -0.0512 0.3023 0.080 Uiso 1 1 calc R
C16 C 0.2991(4) -0.0712(2) 0.2549(2) 0.0782(13) Uani 1 1 d .
H16 H 0.3257 -0.1061 0.2249 0.094 Uiso 1 1 calc R
C17 C 0.1986(3) -0.05356(18) 0.25279(18) 0.0672(11) Uani 1 1 d .
H17 H 0.1567 -0.0767 0.2216 0.081 Uiso 1 1 calc R
C18 C 0.1591(3) -0.00146(16) 0.29683(15) 0.0533(8) Uani 1 1 d .
H18 H 0.0902 0.0094 0.2959 0.064 Uiso 1 1 calc R
C19 C 0.3961(2) 0.05011(16) 0.39357(16) 0.0470(8) Uani 1 1 d .
C20 C 0.5075(3) 0.0388(2) 0.38332(19) 0.0718(11) Uani 1 1 d .
H20A H 0.5436 0.0824 0.3999 0.108 Uiso 1 1 calc GR
H20B H 0.5212 0.0329 0.3369 0.108 Uiso 1 1 calc GR
H20C H 0.5292 -0.0061 0.4066 0.108 Uiso 1 1 calc GR
C21 C 0.4130(2) 0.14747(15) 0.53927(17) 0.0440(7) Uani 1 1 d .
C22 C 0.5898(3) 0.1761(2) 0.5643(2) 0.0738(11) Uani 1 1 d .
H22A H 0.5995 0.2087 0.5266 0.111 Uiso 1 1 calc GR
H22B H 0.6117 0.1253 0.5535 0.111 Uiso 1 1 calc GR
H22C H 0.6287 0.1950 0.6010 0.111 Uiso 1 1 calc GR

loop_
_atom_site_aniso_label
_atom_site_aniso_U_11
_atom_site_aniso_U_22
_atom_site_aniso_U_33
_atom_site_aniso_U_23
_atom_site_aniso_U_13
_atom_site_aniso_U_12
Ni1 0.0322(3) 0.0391(2) 0.0319(2) -0.00007(15) 0.00311(15) 0.00249(14)
S1 0.0321(4) 0.0710(5) 0.0299(4) 0.0018(3) 0.0011(3) 0.0025(3)
S2 0.0343(4) 0.0640(5) 0.0487(5) -0.0153(4) 0.0026(4) -0.0017(3)
N1 0.0319(14) 0.0490(13) 0.0341(14) 0.0017(10) -0.0010(10) -0.0014(10)
N2 0.0384(14) 0.0435(12) 0.0335(14) 0.0053(10) 0.0013(11) 0.0012(10)
N3 0.0386(14) 0.0427(12) 0.0305(13) 0.0015(10) 0.0055(11) 0.0025(10)
N4 0.0368(14) 0.0405(12) 0.0477(15) 0.0089(11) 0.0066(12) 0.0054(10)
N5 0.0307(15) 0.0511(14) 0.066(2) -0.0023(14) 0.0049(13) 0.0010(11)
N6 0.0365(16) 0.0655(16) 0.079(2) -0.0163(15) -0.0096(15) -0.0006(12)
C1 0.0350(16) 0.0385(13) 0.0319(15) 0.0003(12) -0.0010(13) 0.0000(12)
C2 0.0355(17) 0.0586(17) 0.0409(18) 0.0068(14) 0.0051(14) -0.0061(13)
C3 0.051(2) 0.086(2) 0.048(2) -0.0118(18) 0.0089(17) -0.0040(17)
C4 0.0338(17) 0.0581(17) 0.0452(19) 0.0044(15) -0.0060(15) 0.0048(14)
C5 0.070(3) 0.063(2) 0.079(3) 0.0012(19) -0.035(2) -0.0073(18)
C6 0.0421(17) 0.0377(13) 0.0289(15) -0.0010(12) -0.0005(13) -0.0012(12)
C7 0.0528(19) 0.0391(13) 0.0310(16) 0.0016(12) 0.0048(14) 0.0023(13)
C8 0.062(2) 0.074(2) 0.047(2) 0.0202(18) -0.0061(18) -0.0034(17)
C9 0.085(3) 0.089(3) 0.049(2) 0.031(2) -0.014(2) -0.001(2)
C10 0.101(3) 0.064(2) 0.040(2) 0.0198(17) 0.004(2) -0.001(2)
C11 0.078(3) 0.0498(17) 0.044(2) 0.0068(15) 0.0243(19) 0.0011(16)
C12 0.057(2) 0.0456(15) 0.0421(18) 0.0015(14) 0.0135(16) 0.0071(14)
C13 0.060(2) 0.0361(13) 0.0291(16) 0.0024(12) 0.0098(14) 0.0072(13)
C14 0.062(2) 0.0438(15) 0.0374(17) 0.0016(13) 0.0133(16) 0.0142(15)
C15 0.086(3) 0.0599(19) 0.053(2) -0.0046(18) 0.015(2) 0.0235(18)
C16 0.126(4) 0.055(2) 0.053(2) -0.0118(19) 0.012(3) 0.028(2)
C17 0.109(3) 0.0484(17) 0.044(2) -0.0062(16) -0.003(2) 0.007(2)
C18 0.076(2) 0.0434(15) 0.0409(18) 0.0003(14) -0.0008(17) 0.0066(15)
C19 0.0478(19) 0.0462(15) 0.0469(19) 0.0060(14) 0.0142(16) 0.0168(14)
C20 0.054(2) 0.093(3) 0.069(3) -0.001(2) 0.022(2) 0.0244(19)
C21 0.0346(17) 0.0395(15) 0.058(2) -0.0018(14) -0.0021(15) 0.0032(13)
C22 0.035(2) 0.080(2) 0.107(3) -0.006(2) -0.004(2) -0.0001(17)

loop_
_atom_type_symbol
_atom_type_description
_atom_type_scat_dispersion_real
_atom_type_scat_dispersion_imag
_atom_type_scat_source
C C 0.0033 0.0016 'International Tables Vol C Tables 4.2.6.8 and 6.1.1.4'
H H 0.0000 0.0000 'International Tables Vol C Tables 4.2.6.8 and 6.1.1.4'
N N 0.0061 0.0033 'International Tables Vol C Tables 4.2.6.8 and 6.1.1.4'
Ni Ni 0.3393 1.1124 'International Tables Vol C Tables 4.2.6.8 and 6.1.1.4'
S S 0.1246 0.1234 'International Tables Vol C Tables 4.2.6.8 and 6.1.1.4'

loop_
_geom_angle_atom_site_label_1
_geom_angle_atom_site_label_2
_geom_angle_atom_site_label_3
_geom_angle
S1 Ni1 S2 85.64(3)
N3 Ni1 S1 95.32(8)
N3 Ni1 S2 168.47(7)
N3 Ni1 N4 93.55(11)
N4 Ni1 S1 167.34(8)
N4 Ni1 S2 87.48(8)
C1 S1 Ni1 107.19(10)
C21 S2 Ni1 95.29(11)
C1 N1 C2 122.1(2)
C1 N1 C4 121.4(2)
C2 N1 C4 116.4(2)
C6 N2 C1 124.9(2)
C6 N3 Ni1 119.55(18)
C6 N3 C13 117.8(2)
C13 N3 Ni1 122.43(19)
N5 N4 Ni1 119.61(19)
C19 N4 Ni1 127.7(2)
C19 N4 N5 112.7(3)
C21 N5 N4 112.9(3)
C21 N6 H6 119.4
C21 N6 C22 121.3(3)
C22 N6 H6 119.4
N1 C1 S1 119.6(2)
N1 C1 N2 116.2(2)
N2 C1 S1 124.0(2)
N1 C2 H2A 109.3
N1 C2 H2B 109.3
N1 C2 C3 111.5(3)
H2A C2 H2B 108.0
C3 C2 H2A 109.3
C3 C2 H2B 109.3
C2 C3 H3A 109.5
C2 C3 H3B 109.5
C2 C3 H3C 109.5
H3A C3 H3B 109.5
H3A C3 H3C 109.5
H3B C3 H3C 109.5
N1 C4 H4A 109.1
N1 C4 H4B 109.1
N1 C4 C5 112.5(2)
H4A C4 H4B 107.8
C5 C4 H4A 109.1
C5 C4 H4B 109.1
C4 C5 H5A 109.5
C4 C5 H5B 109.5
C4 C5 H5C 109.5
H5A C5 H5B 109.5
H5A C5 H5C 109.5
H5B C5 H5C 109.5
N2 C6 N3 126.9(3)
N2 C6 C7 113.2(2)
N3 C6 C7 119.8(3)
C8 C7 C6 120.1(3)
C12 C7 C6 121.1(3)
C12 C7 C8 118.6(3)
C7 C8 H8 119.8
C9 C8 C7 120.5(3)
C9 C8 H8 119.8
C8 C9 H9 120.0
C10 C9 C8 120.0(4)
C10 C9 H9 120.0
C9 C10 H10 119.9
C11 C10 C9 120.2(3)
C11 C10 H10 119.9
C10 C11 H11 119.7
C10 C11 C12 120.6(3)
C12 C11 H11 119.7
C7 C12 H12 120.0
C11 C12 C7 120.0(3)
C11 C12 H12 120.0
C14 C13 N3 122.4(3)
C14 C13 C18 119.7(3)
C18 C13 N3 117.8(3)
C13 C14 C15 117.4(3)
C13 C14 C19 124.6(2)
C15 C14 C19 117.9(3)
C14 C15 H15 119.2
C16 C15 C14 121.6(4)
C16 C15 H15 119.2
C15 C16 H16 119.8
C17 C16 C15 120.4(3)
C17 C16 H16 119.8
C16 C17 H17 120.1
C16 C17 C18 119.9(4)
C18 C17 H17 120.1
C13 C18 H18 119.6
C17 C18 C13 120.9(3)
C17 C18 H18 119.6
N4 C19 C14 120.8(3)
N4 C19 C20 119.6(3)
C14 C19 C20 119.7(3)
C19 C20 H20A 109.5
C19 C20 H20B 109.5
C19 C20 H20C 109.5
H20A C20 H20B 109.5
H20A C20 H20C 109.5
H20B C20 H20C 109.5
N5 C21 S2 124.0(2)
N5 C21 N6 118.0(3)
N6 C21 S2 117.9(3)
N6 C22 H22A 109.5
N6 C22 H22B 109.5
N6 C22 H22C 109.5
H22A C22 H22B 109.5
H22A C22 H22C 109.5
H22B C22 H22C 109.5

loop_
_geom_bond_atom_site_label_1
_geom_bond_atom_site_label_2
_geom_bond_distance
Ni1 S1 2.1498(9)
Ni1 S2 2.1576(9)
Ni1 N3 1.871(2)
Ni1 N4 1.900(2)
S1 C1 1.717(3)
S2 C21 1.729(3)
N1 C1 1.329(4)
N1 C2 1.458(4)
N1 C4 1.474(4)
N2 C1 1.345(4)
N2 C6 1.306(4)
N3 C6 1.354(4)
N3 C13 1.409(3)
N4 N5 1.401(4)
N4 C19 1.319(4)
N5 C21 1.294(4)
N6 H6 0.8600
N6 C21 1.360(4)
N6 C22 1.438(4)
C2 H2A 0.9700
C2 H2B 0.9700
C2 C3 1.508(4)
C3 H3A 0.9600
C3 H3B 0.9600
C3 H3C 0.9600
C4 H4A 0.9700
C4 H4B 0.9700
C4 C5 1.491(5)
C5 H5A 0.9600
C5 H5B 0.9600
C5 H5C 0.9600
C6 C7 1.495(4)
C7 C8 1.387(4)
C7 C12 1.384(4)
C8 H8 0.9300
C8 C9 1.377(5)
C9 H9 0.9300
C9 C10 1.371(5)
C10 H10 0.9300
C10 C11 1.355(5)
C11 H11 0.9300
C11 C12 1.384(4)
C12 H12 0.9300
C13 C14 1.398(4)
C13 C18 1.403(4)
C14 C15 1.413(4)
C14 C19 1.462(5)
C15 H15 0.9300
C15 C16 1.372(5)
C16 H16 0.9300
C16 C17 1.363(6)
C17 H17 0.9300
C17 C18 1.376(5)
C18 H18 0.9300
C19 C20 1.498(5)
C20 H20A 0.9600
C20 H20B 0.9600
C20 H20C 0.9600
C22 H22A 0.9600
C22 H22B 0.9600
C22 H22C 0.9600

loop_
_geom_hbond_atom_site_label_D
_geom_hbond_atom_site_label_H
_geom_hbond_atom_site_label_A
_geom_hbond_distance_DH
_geom_hbond_distance_HA
_geom_hbond_distance_DA
_geom_hbond_angle_DHA
C2 H2A S1 0.97 2.57 2.963(3) 104.3
C20 H20A N5 0.96 2.24 2.600(5) 101.2
